data_1539969
loop_
_publ_author_name
'Yakubovich, O.V.'
'Anan'eva, E.N.'
'Dimitrova, O.V.'

_publ_section_title
;
 Crystal structure of the solid solution Mn2 (Px V1-x) (Vy P1-y) O7
;
_journal_name_full
;
Koordinatsionnaya Khimiya (= Coordination Chemistry (USSR))
;
_journal_page_first 586
_journal_page_last 591
_journal_volume 26
_journal_year 2000
_chemical_formula_sum 'Mn2 O7 P1.09 V0.91'
_chemical_name_systematic 'Mn2 P1.09 V0.91 O7'
_space_group_IT_number 8
_symmetry_space_group_name_Hall 'C -2y'
_symmetry_space_group_name_H-M 'C 1 m 1'
_cell_angle_alpha 90
_cell_angle_beta 104.07
_cell_angle_gamma 90
_cell_formula_units_Z 2
_cell_length_a 6.794
_cell_length_b 8.621
_cell_length_c 4.271
_cell_volume 242.652
_citation_journal_id_ASTM KOKHDC
_cod_data_source_file Yakubovich_KOKHDC_2000_519.cif
_cod_data_source_block Mn2O7P1.09V0.91
_cod_original_cell_volume 242.6522
_cod_database_code 1539969

loop_
_symmetry_equiv_pos_as_xyz
x,y,z
x,-y,z
x+1/2,y+1/2,z
x+1/2,-y+1/2,z

loop_
_atom_site_label
_atom_site_type_symbol
_atom_site_fract_x
_atom_site_fract_y
_atom_site_fract_z
_atom_site_occupancy
_atom_site_U_iso_or_equiv
Mn1 Mn+2 0.4882 0.30831 0.3063 1 0.0
V1 V+5 0.2654 0 0.9015 0.204 0.0
O4 O-2 0.8676 0 0.0315 1 0.0
V2 V+5 0.7062 0 0.717 0.706 0.0
O3 O-2 0.0968 0 0.6067 1 0.0
P1 P+5 0.2654 0 0.9015 0.796 0.0
O5 O-2 0.485 0 0.838 1 0.0
O2 O-2 0.2591 0.1497 0.0907 1 0.0
O1 O-2 0.7218 0.156 0.5289 1 0.0
P2 P+5 0.7062 0 0.717 0.294 0.0
